data_4115231
loop_
_publ_author_name
'Xianhui Bu'
'Nanfeng Zheng'
'Yuqi Li'
'Pingyun Feng'

_publ_section_title
;
 Pushing Up the Size Limit of Chalcogenide Supertetrahedral Clusters: Two-
 and Three-Dimensional Photoluminescent Open Frameworks from
 (Cu5In30S54)13- Clusters
;
_journal_name_full 'Journal of the American Chemical Society'
_journal_page_first 12646
_journal_page_last 12647
_journal_paper_doi 10.1021/ja021009z
_journal_volume 124
_journal_year 2002
_chemical_formula_sum 'C84.5 H182 Cu5 In30 N13 S54'
_chemical_formula_weight 6873.97
_chemical_name_common UCR-16
_chemical_name_systematic
; 
 ? 
;
_space_group_IT_number 15
_symmetry_cell_setting monoclinic
_symmetry_space_group_name_Hall '-C 2yc'
_symmetry_space_group_name_H-M 'C 1 2/c 1'
_atom_sites_solution_hydrogens geom
_atom_sites_solution_primary direct
_atom_sites_solution_secondary difmap
_audit_creation_method SHELXL-97
_cell_angle_alpha 90.00
_cell_angle_beta 112.761(6)
_cell_angle_gamma 90.00
_cell_formula_units_Z 4
_cell_length_a 27.615(9)
_cell_length_b 27.648(9)
_cell_length_c 28.548(9)
_cell_measurement_temperature 293(2)
_cell_volume 20099(11)
_computing_structure_refinement 'SHELXL-97 (Sheldrick, 1997)'
_computing_structure_solution 'SHELXS-97 (Sheldrick, 1990)'
_diffrn_ambient_temperature 293(2)
_diffrn_measured_fraction_theta_full 1.000
_diffrn_measured_fraction_theta_max 1.000
_diffrn_radiation_monochromator graphite
_diffrn_radiation_source 'fine-focus sealed tube'
_diffrn_radiation_type MoK\a
_diffrn_radiation_wavelength 0.71073
_diffrn_reflns_av_R_equivalents 0.1574
_diffrn_reflns_av_sigmaI/netI 0.1246
_diffrn_reflns_limit_h_max 26
_diffrn_reflns_limit_h_min -25
_diffrn_reflns_limit_k_max 26
_diffrn_reflns_limit_k_min -26
_diffrn_reflns_limit_l_max 27
_diffrn_reflns_limit_l_min -23
_diffrn_reflns_number 31369
_diffrn_reflns_theta_full 20.00
_diffrn_reflns_theta_max 20.00
_diffrn_reflns_theta_min 1.09
_exptl_absorpt_coefficient_mu 4.475
_exptl_crystal_density_diffrn 2.272
_exptl_crystal_F_000 13036
_refine_diff_density_max 1.870
_refine_diff_density_min -1.194
_refine_diff_density_rms 0.332
_refine_ls_extinction_method none
_refine_ls_goodness_of_fit_ref 1.025
_refine_ls_hydrogen_treatment mixed
_refine_ls_matrix_type full
_refine_ls_number_parameters 421
_refine_ls_number_reflns 9388
_refine_ls_number_restraints 6
_refine_ls_restrained_S_all 1.025
_refine_ls_R_factor_all 0.2302
_refine_ls_R_factor_gt 0.0944
_refine_ls_shift/su_max 0.040
_refine_ls_shift/su_mean 0.006
_refine_ls_structure_factor_coef Fsqd
_refine_ls_weighting_details 'calc w=1/[\s^2^(Fo^2^)+(0.1700P)^2^+0.0000P] where P=(Fo^2^+2Fc^2^)/3'
_refine_ls_weighting_scheme calc
_refine_ls_wR_factor_gt 0.2944
_refine_ls_wR_factor_ref 0.3506
_reflns_number_gt 3464
_reflns_number_total 9388
_reflns_threshold_expression >2sigma(I)
_cod_data_source_file ja021009z_1.cif
_cod_data_source_block UCR16
_cod_original_formula_sum 'C84.50 H182 Cu5 In30 N13 S54'
_cod_database_code 4115231

loop_
_symmetry_equiv_pos_as_xyz
'x, y, z'
'-x, y, -z+1/2'
'x+1/2, y+1/2, z'
'-x+1/2, y+1/2, -z+1/2'
'-x, -y, -z'
'x, -y, z-1/2'
'-x+1/2, -y+1/2, -z'
'x+1/2, -y+1/2, z-1/2'

loop_
_atom_site_label
_atom_site_type_symbol
_atom_site_fract_x
_atom_site_fract_y
_atom_site_fract_z
_atom_site_U_iso_or_equiv
_atom_site_adp_type
_atom_site_occupancy
_atom_site_symmetry_multiplicity
_atom_site_calc_flag
_atom_site_refinement_flags
Cu Cu 2.0000 0.8507(2) 1.2500 0.022(8) Uani 1 2 d S
In41 In 1.94402(13) 0.85197(12) 1.35620(12) 0.030(7) Uani 0.61(3) 1 d P
Cu41 Cu 1.94402(13) 0.85197(12) 1.35620(12) 0.030(7) Uani 0.39(4) 1 d P
In42 In 1.90167(12) 0.94902(11) 1.25061(11) 0.032(7) Uani 0.74(3) 1 d P
Cu42 Cu 1.90167(12) 0.94902(11) 1.25061(11) 0.032(7) Uani 0.26(4) 1 d P
In43 In 1.90189(12) 0.75277(11) 1.25013(10) 0.026(7) Uani 0.66(3) 1 d P
Cu43 Cu 1.90189(12) 0.75277(11) 1.25013(10) 0.026(7) Uani 0.34(3) 1 d P
In44 In 2.04163(12) 0.94930(12) 1.35559(12) 0.034(7) Uani 0.70(3) 1 d P
Cu44 Cu 2.04163(12) 0.94930(12) 1.35559(12) 0.034(7) Uani 0.30(4) 1 d P
In45 In 2.04371(12) 0.75213(12) 1.35594(11) 0.029(7) Uani 0.59(3) 1 d P
Cu45 Cu 2.04371(12) 0.75213(12) 1.35594(11) 0.029(7) Uani 0.41(4) 1 d P
In46 In 2.14118(13) 0.84982(11) 1.35527(12) 0.027(7) Uani 0.57(3) 1 d P
Cu46 Cu 2.14118(13) 0.84982(11) 1.35527(12) 0.027(7) Uani 0.43(4) 1 d P
In31 In 2.14045(12) 1.05241(11) 1.35584(11) 0.041(7) Uani 1 1 d .
In32 In 2.0000 1.05270(14) 1.2500 0.034(7) Uani 1 2 d S
In33 In 1.84111(12) 0.75311(10) 1.35708(11) 0.041(7) Uani 1 1 d .
In34 In 1.98628(12) 0.75073(10) 1.46402(11) 0.041(7) Uani 1 1 d .
In35 In 2.18574(11) 0.95015(10) 1.46403(10) 0.037(7) Uani 1 1 d .
In36 In 1.94506(12) 0.64898(11) 1.35668(11) 0.045(7) Uani 1 1 d .
In37 In 2.0000 0.64886(15) 1.2500 0.038(7) Uani 1 2 d S
In38 In 1.79837(11) 0.85101(11) 1.25100(10) 0.034(7) Uani 1 1 d .
In39 In 1.75578(12) 0.94890(11) 1.14439(11) 0.042(7) Uani 1 1 d .
In30 In 2.08626(11) 0.85088(10) 1.46314(10) 0.033(7) Uani 1 1 d .
In21 In 2.28400(13) 1.05060(12) 1.45890(11) 0.049(7) Uani 1 1 d .
In22 In 1.88438(12) 0.65076(11) 1.45999(11) 0.045(7) Uani 1 1 d .
S41 S 1.9735(4) 0.8031(3) 1.3032(3) 0.027(8) Uani 1 1 d .
S42 S 2.0689(4) 0.8990(3) 1.3022(4) 0.029(8) Uani 1 1 d .
S301 S 1.8719(4) 0.9034(3) 1.3066(4) 0.031(8) Uani 1 1 d .
S302 S 2.0127(4) 0.9039(3) 1.4115(4) 0.031(8) Uani 1 1 d .
S303 S 2.1104(4) 1.0023(3) 1.4115(4) 0.031(8) Uani 1 1 d .
S304 S 1.9131(4) 0.8058(3) 1.4120(4) 0.030(8) Uani 1 1 d .
S305 S 1.9707(4) 1.0016(3) 1.3057(4) 0.032(8) Uani 1 1 d .
S306 S 1.8290(4) 1.0008(4) 1.1997(4) 0.039(8) Uani 1 1 d .
S307 S 1.9248(4) 0.7002(3) 1.1944(4) 0.027(8) Uani 1 1 d .
S308 S 2.1180(4) 0.7976(3) 1.4104(3) 0.026(8) Uani 1 1 d .
S309 S 2.2174(4) 0.8962(4) 1.4108(4) 0.033(8) Uani 1 1 d .
S310 S 2.0203(4) 0.6984(3) 1.4117(4) 0.034(8) Uani 1 1 d .
S311 S 1.8711(4) 0.7008(4) 1.3023(4) 0.038(8) Uani 1 1 d .
S312 S 2.1736(4) 0.7988(3) 1.3045(4) 0.031(8) Uani 1 1 d .
S201 S 1.9716(4) 0.5971(3) 1.3032(4) 0.033(8) Uani 1 1 d .
S202 S 1.8092(5) 0.7008(4) 1.4079(4) 0.049(8) Uani 1 1 d .
S203 S 2.2579(4) 1.0016(4) 1.5165(4) 0.042(8) Uani 1 1 d .
S204 S 2.0705(5) 1.1050(3) 1.3025(4) 0.042(8) Uani 1 1 d .
S205 S 2.1586(4) 0.9007(4) 1.5198(3) 0.035(8) Uani 1 1 d .
S206 S 2.2124(5) 1.1052(4) 1.4065(4) 0.054(8) Uani 1 1 d .
S207 S 2.0588(4) 0.8009(4) 1.5187(4) 0.039(8) Uani 1 1 d .
S208 S 1.7658(4) 0.8011(4) 1.3034(4) 0.043(8) Uani 1 1 d .
S209 S 1.7254(4) 0.9005(4) 1.1992(4) 0.040(8) Uani 1 1 d .
S210 S 1.9581(4) 0.7003(4) 1.5188(4) 0.048(8) Uani 1 1 d .
S211 S 2.3166(5) 1.0010(4) 1.4055(4) 0.053(8) Uani 1 1 d .
S212 S 1.9132(5) 0.5970(4) 1.4071(4) 0.045(8) Uani 1 1 d .
S213 S 2.3570(4) 1.1008(4) 1.5163(4) 0.043(8) Uani 1 1 d .
C1 C 2.2756(19) 1.1006(16) 1.3090(18) 0.070(17) Uiso 1 1 d .

loop_
_atom_site_aniso_label
_atom_site_aniso_U_11
_atom_site_aniso_U_22
_atom_site_aniso_U_33
_atom_site_aniso_U_23
_atom_site_aniso_U_13
_atom_site_aniso_U_12
Cu 0.024(8) 0.019(8) 0.024(8) 0.000 0.010(4) 0.000
In41 0.036(8) 0.027(8) 0.034(8) 0.0006(19) 0.019(3) -0.009(2)
Cu41 0.036(8) 0.027(8) 0.034(8) 0.0006(19) 0.019(3) -0.009(2)
In42 0.034(8) 0.031(8) 0.035(8) -0.0003(17) 0.018(3) 0.0068(18)
Cu42 0.034(8) 0.031(8) 0.035(8) -0.0003(17) 0.018(3) 0.0068(18)
In43 0.027(8) 0.026(8) 0.024(8) -0.0009(16) 0.010(3) -0.0036(17)
Cu43 0.027(8) 0.026(8) 0.024(8) -0.0009(16) 0.010(3) -0.0036(17)
In44 0.036(8) 0.033(8) 0.037(8) -0.0019(18) 0.017(3) -0.0095(18)
Cu44 0.036(8) 0.033(8) 0.037(8) -0.0019(18) 0.017(3) -0.0095(18)
In45 0.030(8) 0.028(8) 0.028(8) 0.0018(17) 0.011(3) -0.0053(18)
Cu45 0.030(8) 0.028(8) 0.028(8) 0.0018(17) 0.011(3) -0.0053(18)
In46 0.028(8) 0.026(8) 0.028(8) -0.0032(19) 0.010(3) -0.0118(19)
Cu46 0.028(8) 0.026(8) 0.028(8) -0.0032(19) 0.010(3) -0.0118(19)
In31 0.044(8) 0.032(8) 0.043(8) -0.0034(17) 0.013(3) -0.0144(18)
In32 0.043(8) 0.023(8) 0.036(8) 0.000 0.015(4) 0.000
In33 0.037(8) 0.045(8) 0.044(8) 0.0041(17) 0.019(3) -0.0115(18)
In34 0.047(8) 0.043(8) 0.033(8) 0.0008(16) 0.015(3) -0.0219(17)
In35 0.040(8) 0.040(8) 0.029(8) -0.0028(16) 0.012(3) -0.0208(17)
In36 0.053(8) 0.037(8) 0.052(8) 0.0006(19) 0.028(3) -0.0116(19)
In37 0.042(8) 0.030(8) 0.042(8) 0.000 0.016(4) 0.000
In38 0.028(8) 0.040(8) 0.037(8) 0.0003(16) 0.016(3) -0.0014(16)
In39 0.037(8) 0.046(8) 0.047(8) 0.0071(18) 0.022(3) 0.0150(18)
In30 0.036(8) 0.032(8) 0.029(8) 0.0000(16) 0.012(3) -0.0141(16)
In21 0.051(8) 0.053(8) 0.040(8) -0.0011(18) 0.015(3) -0.0263(19)
In22 0.048(8) 0.049(8) 0.038(8) -0.0001(17) 0.016(3) -0.0198(19)
S41 0.043(10) 0.031(9) 0.009(9) 0.002(5) 0.013(6) -0.008(6)
S42 0.028(10) 0.033(9) 0.026(10) -0.006(6) 0.010(6) -0.017(6)
S301 0.039(10) 0.029(9) 0.034(10) -0.002(6) 0.023(6) 0.001(6)
S302 0.036(10) 0.033(9) 0.027(10) -0.004(5) 0.015(6) -0.013(6)
S303 0.042(10) 0.024(9) 0.027(10) 0.001(5) 0.012(6) -0.011(6)
S304 0.033(10) 0.036(10) 0.026(10) 0.005(5) 0.016(6) -0.011(6)
S305 0.044(10) 0.028(9) 0.036(10) -0.001(6) 0.029(7) -0.006(6)
S306 0.050(11) 0.039(10) 0.035(10) 0.002(6) 0.022(7) 0.017(6)
S307 0.033(10) 0.020(9) 0.023(10) 0.002(5) 0.006(6) 0.005(5)
S308 0.027(10) 0.027(9) 0.025(10) -0.003(5) 0.013(6) -0.012(5)
S309 0.027(10) 0.044(10) 0.028(10) -0.011(6) 0.009(6) -0.016(6)
S310 0.047(11) 0.033(9) 0.023(10) 0.008(5) 0.014(6) -0.013(6)
S311 0.042(11) 0.041(10) 0.040(10) 0.009(6) 0.024(7) -0.005(6)
S312 0.028(10) 0.039(10) 0.034(10) 0.004(6) 0.023(6) -0.004(6)
S201 0.051(11) 0.022(9) 0.027(10) 0.005(5) 0.016(6) -0.003(6)
S202 0.052(11) 0.059(10) 0.039(11) 0.004(6) 0.022(7) -0.018(7)
S203 0.047(11) 0.051(10) 0.023(10) -0.013(6) 0.008(7) -0.033(6)
S204 0.059(11) 0.025(9) 0.039(10) -0.014(6) 0.015(7) -0.007(6)
S205 0.039(10) 0.047(10) 0.016(10) 0.000(5) 0.006(6) -0.030(6)
S206 0.068(12) 0.041(10) 0.034(11) -0.009(6) -0.001(7) -0.030(7)
S207 0.037(10) 0.045(10) 0.040(10) 0.000(6) 0.021(7) -0.027(6)
S208 0.042(11) 0.052(10) 0.044(11) 0.009(6) 0.026(7) 0.003(6)
S209 0.022(10) 0.060(10) 0.037(10) 0.017(6) 0.012(7) 0.019(6)
S210 0.050(11) 0.064(11) 0.026(10) -0.003(6) 0.009(7) -0.038(7)
S211 0.049(11) 0.072(11) 0.040(11) -0.027(7) 0.019(7) -0.033(7)
S212 0.060(11) 0.051(10) 0.028(10) 0.004(6) 0.021(7) -0.013(7)
S213 0.055(11) 0.050(10) 0.022(10) -0.008(6) 0.014(6) -0.031(6)

loop_
_atom_type_symbol
_atom_type_description
_atom_type_scat_dispersion_real
_atom_type_scat_dispersion_imag
_atom_type_scat_source
S S 0.1246 0.1234 'International Tables Vol C Tables 4.2.6.8 and 6.1.1.4'
Cu Cu 0.3201 1.2651 'International Tables Vol C Tables 4.2.6.8 and 6.1.1.4'
In In -0.7276 1.3100 'International Tables Vol C Tables 4.2.6.8 and 6.1.1.4'
C C 0.0033 0.0016 'International Tables Vol C Tables 4.2.6.8 and 6.1.1.4'
H H 0.0000 0.0000 'International Tables Vol C Tables 4.2.6.8 and 6.1.1.4'
N N 0.0061 0.0033 'International Tables Vol C Tables 4.2.6.8 and 6.1.1.4'

loop_
_geom_angle_atom_site_label_1
_geom_angle_atom_site_label_2
_geom_angle_atom_site_label_3
_geom_angle
_geom_angle_site_symmetry_1
_geom_angle_site_symmetry_3
S42 Cu S42 110.0(5) . 2_957
S42 Cu S41 110.9(4) . 2_957
S42 Cu S41 106.9(3) 2_957 2_957
S42 Cu S41 106.9(3) . .
S42 Cu S41 110.9(4) 2_957 .
S41 Cu S41 111.3(5) 2_957 .
S41 In41 S301 111.6(3) . .
S41 In41 S302 112.1(4) . .
S301 In41 S302 107.1(4) . .
S41 In41 S304 114.1(3) . .
S301 In41 S304 106.0(3) . .
S302 In41 S304 105.6(3) . .
S42 In42 S301 113.5(4) 2_957 .
S42 In42 S305 112.2(4) 2_957 .
S301 In42 S305 105.4(3) . .
S42 In42 S306 111.3(3) 2_957 .
S301 In42 S306 106.8(4) . .
S305 In42 S306 107.1(4) . .
S41 In43 S307 113.6(4) . .
S41 In43 S312 113.2(4) . 2_957
S307 In43 S312 105.7(3) . 2_957
S41 In43 S311 110.4(3) . .
S307 In43 S311 106.9(3) . .
S312 In43 S311 106.6(4) 2_957 .
S42 In44 S302 112.8(4) . .
S42 In44 S305 110.9(4) . .
S302 In44 S305 107.7(4) . .
S42 In44 S303 114.1(3) . .
S302 In44 S303 104.8(3) . .
S305 In44 S303 106.0(4) . .
S308 In45 S41 112.4(4) . .
S308 In45 S307 106.5(3) . 2_957
S41 In45 S307 111.4(3) . 2_957
S308 In45 S310 105.8(3) . .
S41 In45 S310 114.4(4) . .
S307 In45 S310 105.8(4) 2_957 .
S308 In46 S42 112.7(3) . .
S308 In46 S312 107.2(3) . .
S42 In46 S312 111.2(4) . .
S308 In46 S309 105.7(3) . .
S42 In46 S309 114.0(3) . .
S312 In46 S309 105.5(4) . .
S204 In31 S206 106.4(4) . .
S204 In31 S303 110.7(4) . .
S206 In31 S303 110.7(4) . .
S204 In31 S306 109.0(4) . 2_957
S206 In31 S306 108.6(4) . 2_957
S303 In31 S306 111.4(3) . 2_957
S204 In32 S204 106.7(5) . 2_957
S204 In32 S305 110.7(4) . 2_957
S204 In32 S305 109.0(3) 2_957 2_957
S204 In32 S305 109.0(3) . .
S204 In32 S305 110.7(4) 2_957 .
S305 In32 S305 110.7(5) 2_957 .
S202 In33 S208 106.2(4) . .
S202 In33 S304 111.0(4) . .
S208 In33 S304 111.0(4) . .
S202 In33 S311 108.2(4) . .
S208 In33 S311 109.3(4) . .
S304 In33 S311 111.0(3) . .
S210 In34 S207 107.5(3) . .
S210 In34 S304 110.1(4) . .
S207 In34 S304 107.9(4) . .
S210 In34 S310 109.8(4) . .
S207 In34 S310 107.8(4) . .
S304 In34 S310 113.6(3) . .
S205 In35 S203 108.2(3) . .
S205 In35 S303 108.8(4) . .
S203 In35 S303 109.0(4) . .
S205 In35 S309 109.3(4) . .
S203 In35 S309 109.0(4) . .
S303 In35 S309 112.5(3) . .
S201 In36 S212 107.0(4) . .
S201 In36 S310 110.2(4) . .
S212 In36 S310 111.0(3) . .
S201 In36 S311 109.0(3) . .
S212 In36 S311 108.2(4) . .
S310 In36 S311 111.3(3) . .
S201 In37 S201 107.8(5) 2_957 .
S201 In37 S307 110.0(3) 2_957 2_957
S201 In37 S307 109.0(3) . 2_957
S201 In37 S307 109.0(3) 2_957 .
S201 In37 S307 110.0(3) . .
S307 In37 S307 111.1(5) 2_957 .
S209 In38 S208 106.1(4) . .
S209 In38 S312 109.4(4) . 2_957
S208 In38 S312 110.0(4) . 2_957
S209 In38 S301 110.0(4) . .
S208 In38 S301 109.8(4) . .
S312 In38 S301 111.4(3) 2_957 .
S211 In39 S209 107.0(4) 2_957 .
S211 In39 S309 111.0(4) 2_957 2_957
S209 In39 S309 110.4(4) . 2_957
S211 In39 S306 108.2(4) 2_957 .
S209 In39 S306 107.9(4) . .
S309 In39 S306 112.1(3) 2_957 .
S207 In30 S205 105.6(3) . .
S207 In30 S302 109.5(4) . .
S205 In30 S302 109.4(3) . .
S207 In30 S308 109.1(3) . .
S205 In30 S308 110.1(3) . .
S302 In30 S308 112.9(3) . .
S203 In21 S211 112.4(4) . .
S203 In21 S213 104.0(3) . .
S211 In21 S213 108.9(4) . .
S203 In21 S206 111.7(4) . .
S211 In21 S206 111.2(4) . .
S213 In21 S206 108.2(4) . .
S213 In22 S202 108.1(4) 3_445 .
S213 In22 S212 108.5(4) 3_445 .
S202 In22 S212 111.5(4) . .
S213 In22 S210 104.3(3) 3_445 .
S202 In22 S210 112.1(4) . .
S212 In22 S210 111.9(4) . .
Cu S41 In41 111.3(4) . .
Cu S41 In45 111.0(4) . .
In41 S41 In45 109.0(4) . .
Cu S41 In43 107.6(4) . .
In41 S41 In43 109.1(4) . .
In45 S41 In43 108.8(4) . .
Cu S42 In44 111.2(4) . .
Cu S42 In46 110.5(4) . .
In44 S42 In46 108.5(4) . .
Cu S42 Cu42 108.6(4) . 2_957
In44 S42 Cu42 109.4(4) . 2_957
In46 S42 Cu42 108.6(4) . 2_957
Cu S42 In42 108.6(4) . 2_957
In44 S42 In42 109.4(4) . 2_957
In46 S42 In42 108.6(4) . 2_957
Cu42 S42 In42 0.00(10) 2_957 2_957
In41 S301 In42 106.4(4) . .
In41 S301 In38 108.3(4) . .
In42 S301 In38 106.5(4) . .
In44 S302 In41 104.8(4) . .
In44 S302 In30 107.4(4) . .
In41 S302 In30 107.1(4) . .
In44 S303 In31 106.6(4) . .
In44 S303 In35 107.6(3) . .
In31 S303 In35 107.4(4) . .
In41 S304 In33 107.0(4) . .
In41 S304 In34 107.4(4) . .
In33 S304 In34 106.4(4) . .
In44 S305 In42 106.2(4) . .
In44 S305 In32 109.2(4) . .
In42 S305 In32 107.1(4) . .
In42 S306 In39 108.6(4) . .
In42 S306 In31 108.1(4) . 2_957
In39 S306 In31 108.5(4) . 2_957
In43 S307 Cu45 106.3(3) . 2_957
In43 S307 In45 106.3(3) . 2_957
Cu45 S307 In45 0.00(11) 2_957 2_957
In43 S307 In37 106.7(4) . .
Cu45 S307 In37 108.2(4) 2_957 .
In45 S307 In37 108.2(4) 2_957 .
In45 S308 In46 105.6(4) . .
In45 S308 In30 106.8(4) . .
In46 S308 In30 106.6(3) . .
In46 S309 In39 106.9(4) . 2_957
In46 S309 In35 106.8(4) . .
In39 S309 In35 107.2(4) 2_957 .
In45 S310 In36 106.9(4) . .
In45 S310 In34 107.0(4) . .
In36 S310 In34 106.3(4) . .
In43 S311 In36 108.8(4) . .
In43 S311 In33 108.6(4) . .
In36 S311 In33 109.6(4) . .
Cu43 S312 In43 0.00(17) 2_957 2_957
Cu43 S312 In46 105.4(4) 2_957 .
In43 S312 In46 105.4(4) 2_957 .
Cu43 S312 In38 107.3(4) 2_957 2_957
In43 S312 In38 107.3(4) 2_957 2_957
In46 S312 In38 108.7(4) . 2_957
In36 S201 In37 107.3(4) . .
In33 S202 In22 106.2(4) . .
In35 S203 In21 107.1(4) . .
In32 S204 In31 106.6(4) . .
In35 S205 In30 105.3(4) . .
In31 S206 In21 105.6(4) . .
In30 S207 In34 106.9(4) . .
In33 S208 In38 105.3(4) . .
In38 S209 In39 107.0(4) . .
In34 S210 In22 105.2(4) . .
In39 S211 In21 106.2(4) 2_957 .
In36 S212 In22 106.4(4) . .
In22 S213 In21 105.1(4) 3 .

loop_
_geom_bond_atom_site_label_1
_geom_bond_atom_site_label_2
_geom_bond_distance
_geom_bond_site_symmetry_2
Cu S42 2.331(10) .
Cu S42 2.331(10) 2_957
Cu S41 2.332(9) 2_957
Cu S41 2.332(9) .
In41 S41 2.393(10) .
In41 S301 2.411(11) .
In41 S302 2.415(10) .
In41 S304 2.439(9) .
In42 S42 2.408(10) 2_957
In42 S301 2.414(10) .
In42 S305 2.429(11) .
In42 S306 2.436(11) .
In43 S41 2.413(10) .
In43 S307 2.414(10) .
In43 S312 2.424(11) 2_957
In43 S311 2.449(10) .
In44 S42 2.388(10) .
In44 S302 2.398(10) .
In44 S305 2.407(11) .
In44 S303 2.440(10) .
In45 S308 2.395(10) .
In45 S41 2.398(10) .
In45 S307 2.417(10) 2_957
In45 S310 2.441(9) .
In46 S308 2.400(9) .
In46 S42 2.407(11) .
In46 S312 2.428(10) .
In46 S309 2.451(10) .
In31 S204 2.426(11) .
In31 S206 2.440(11) .
In31 S303 2.480(10) .
In31 S306 2.508(11) 2_957
In32 S204 2.422(11) .
In32 S204 2.422(11) 2_957
In32 S305 2.486(9) 2_957
In32 S305 2.486(9) .
In33 S202 2.440(11) .
In33 S208 2.444(11) .
In33 S304 2.476(10) .
In33 S311 2.494(11) .
In34 S210 2.437(10) .
In34 S207 2.440(10) .
In34 S304 2.507(11) .
In34 S310 2.508(10) .
In35 S205 2.428(9) .
In35 S203 2.435(10) .
In35 S303 2.499(10) .
In35 S309 2.516(10) .
In36 S201 2.406(10) .
In36 S212 2.428(10) .
In36 S310 2.474(11) .
In36 S311 2.486(11) .
In37 S201 2.427(9) 2_957
In37 S201 2.427(9) .
In37 S307 2.509(10) 2_957
In37 S307 2.509(10) .
In38 S209 2.411(10) .
In38 S208 2.449(10) .
In38 S312 2.481(9) 2_957
In38 S301 2.500(11) .
In39 S211 2.427(11) 2_957
In39 S209 2.441(11) .
In39 S309 2.462(10) 2_957
In39 S306 2.485(12) .
In30 S207 2.435(10) .
In30 S205 2.450(10) .
In30 S302 2.476(11) .
In30 S308 2.494(10) .
In21 S203 2.445(10) .
In21 S211 2.466(11) .
In21 S213 2.473(11) .
In21 S206 2.477(13) .
In22 S213 2.450(10) 3_445
In22 S202 2.460(12) .
In22 S212 2.461(11) .
In22 S210 2.489(11) .
S42 Cu42 2.408(10) 2_957
S42 In42 2.408(10) 2_957
S306 In31 2.508(11) 2_957
S307 Cu45 2.417(10) 2_957
S307 In45 2.417(10) 2_957
S309 In39 2.462(10) 2_957
S312 Cu43 2.424(11) 2_957
S312 In43 2.424(11) 2_957
S312 In38 2.481(9) 2_957
S211 In39 2.427(11) 2_957
S213 In22 2.450(10) 3
